data_7003827
loop_
_publ_author_name
'Karasawa, Satoru'
'Yoshihara, Daisuke'
'Watanabe, Natsuki'
'Nakano, Motohiro'
'Koga, Noboru'

_publ_section_title
;
 Formation of monometallic single-molecule magnets with an Stotal value
 of 3/2 in diluted frozen solution
;
_journal_issue 11
_journal_name_full 'Dalton Transactions'
_journal_page_first 1418
_journal_page_last 1420
_journal_paper_doi 10.1039/b800087p
_journal_year 2008
_chemical_formula_moiety 'C40 H38 Co F12 N6 O4 '
_chemical_formula_sum 'C40 H38 Co F12 N6 O4'
_chemical_formula_weight 953.69
_space_group_IT_number 14
_symmetry_cell_setting monoclinic
_symmetry_Int_Tables_number 14
_symmetry_space_group_name_Hall '-P 2yab'
_symmetry_space_group_name_H-M 'P 1 21/a 1'
_cell_angle_alpha 90.0000
_cell_angle_beta 101.7170(17)
_cell_angle_gamma 90.0000
_cell_formula_units_Z 4
_cell_length_a 11.1742(7)
_cell_length_b 21.3708(15)
_cell_length_c 18.4941(11)
_cell_measurement_reflns_used 14480
_cell_measurement_temperature 123.1
_cell_measurement_theta_max 27.4
_cell_measurement_theta_min 3.0
_cell_volume 4324.4(5)
_computing_cell_refinement PROCESS-AUTO
_computing_data_collection PROCESS-AUTO
_computing_data_reduction CrystalStructure
_computing_publication_material 'CrystalStructure 3.8'
_computing_structure_refinement SHELXL
_computing_structure_solution SIR97
_diffrn_detector_area_resol_mean 10.00
_diffrn_measured_fraction_theta_full 0.997
_diffrn_measured_fraction_theta_max 0.812
_diffrn_measurement_device_type 'Rigaku RAXIS-RAPID'
_diffrn_measurement_method \w
_diffrn_radiation_type 'Mo K\a'
_diffrn_radiation_wavelength 0.71075
_diffrn_reflns_av_R_equivalents 0.069
_diffrn_reflns_limit_h_max 13
_diffrn_reflns_limit_h_min -14
_diffrn_reflns_limit_k_max 27
_diffrn_reflns_limit_k_min -27
_diffrn_reflns_limit_l_max 23
_diffrn_reflns_limit_l_min -23
_diffrn_reflns_number 14589
_diffrn_reflns_theta_full 25.50
_diffrn_reflns_theta_max 27.86
_exptl_absorpt_coefficient_mu 0.496
_exptl_absorpt_correction_type none
_exptl_crystal_colour orange
_exptl_crystal_density_diffrn 1.465
_exptl_crystal_density_method 'not measured'
_exptl_crystal_description block
_exptl_crystal_F_000 1948.00
_exptl_crystal_size_max 0.30
_exptl_crystal_size_mid 0.20
_exptl_crystal_size_min 0.10
_refine_diff_density_max 0.37
_refine_diff_density_min -0.44
_refine_ls_extinction_coef 0.0021(3)
_refine_ls_extinction_method SHELXL
_refine_ls_goodness_of_fit_ref 1.013
_refine_ls_hydrogen_treatment refall
_refine_ls_number_parameters 570
_refine_ls_number_reflns 8038
_refine_ls_R_factor_gt 0.0761
_refine_ls_shift/su_max 0.0010
_refine_ls_structure_factor_coef Fsqd
_refine_ls_weighting_details 'w = 1/[\s^2^(Fo^2^)+(0.0589P)^2^+9.1773P] where P=(Fo^2^+2Fc^2^)/3'
_refine_ls_weighting_scheme calc
_refine_ls_wR_factor_ref 0.1820
_reflns_number_gt 4700
_reflns_number_total 8038
_reflns_threshold_expression F^2^>2.0\s(F^2^)
_cod_data_source_file b800087p.txt
_cod_data_source_block '_[Co(hfpip)2(4NOpy)2]'
_cod_original_sg_symbol_H-M 'P 21/a '
_cod_original_formula_sum 'C40 H38 Co F12 N6 O4 '
_cod_database_code 7003827

loop_
_symmetry_equiv_pos_site_id
_symmetry_equiv_pos_as_xyz
1 +X,+Y,+Z
2 1/2-X,1/2+Y,-Z
3 -X,-Y,-Z
4 1/2+X,1/2-Y,+Z

loop_
_atom_site_label
_atom_site_type_symbol
_atom_site_fract_x
_atom_site_fract_y
_atom_site_fract_z
_atom_site_U_iso_or_equiv
_atom_site_adp_type
_atom_site_occupancy
_atom_site_symmetry_multiplicity
_atom_site_calc_flag
_atom_site_refinement_flags
_atom_site_disorder_assembly
_atom_site_disorder_group
Co(1) Co 0.99653(6) 0.01203(3) 0.26207(4) 0.0367(2) Uani 1.00 1 d . . .
F(1) F 1.1726(3) -0.08884(19) 0.4816(2) 0.0887(12) Uani 1.00 1 d . . .
F(2) F 1.2536(4) -0.0095(2) 0.5386(2) 0.1121(17) Uani 1.00 1 d . . .
F(3) F 1.3259(3) -0.0486(2) 0.4520(2) 0.0860(12) Uani 1.00 1 d . . .
F(4) F 1.0810(4) 0.17478(19) 0.4952(2) 0.1124(18) Uani 1.00 1 d . . .
F(5) F 0.9027(3) 0.18543(16) 0.43220(18) 0.0669(9) Uani 1.00 1 d . . .
F(6) F 1.0531(3) 0.21625(16) 0.3872(2) 0.0806(11) Uani 1.00 1 d . . .
F(7) F 0.7204(3) 0.0059(2) 0.0462(2) 0.0935(13) Uani 1.00 1 d . . .
F(8) F 0.8191(3) 0.0588(2) -0.02166(19) 0.0883(12) Uani 1.00 1 d . . .
F(9) F 0.7285(4) 0.1051(2) 0.0558(2) 0.1049(16) Uani 1.00 1 d . . .
F(10) F 1.2171(3) 0.0920(2) 0.0416(2) 0.0903(13) Uani 1.00 1 d . . .
F(11) F 1.2725(5) 0.1476(2) 0.1373(2) 0.133(2) Uani 1.00 1 d . . .
F(12) F 1.3368(3) 0.0544(2) 0.1348(2) 0.0986(14) Uani 1.00 1 d . . .
O(1) O 0.4275(3) -0.12077(19) 0.2784(2) 0.0595(11) Uani 1.00 1 d . . .
O(2) O 1.1921(3) -0.28121(18) 0.1642(2) 0.0589(10) Uani 1.00 1 d . . .
O(3) O 1.1065(2) -0.02176(15) 0.35362(18) 0.0396(8) Uani 1.00 1 d . . .
O(4) O 0.8809(3) 0.03969(16) 0.17014(19) 0.0438(8) Uani 1.00 1 d . . .
N(1) N 0.8370(3) -0.03465(19) 0.2885(2) 0.0385(9) Uani 1.00 1 d . . .
N(2) N 0.5290(3) -0.1371(2) 0.3202(2) 0.0418(10) Uani 1.00 1 d . . .
N(3) N 1.0287(3) -0.07547(19) 0.2085(2) 0.0373(9) Uani 1.00 1 d . . .
N(4) N 1.0923(3) -0.2556(2) 0.1294(2) 0.0431(10) Uani 1.00 1 d . . .
N(5) N 0.9684(3) 0.09432(19) 0.3247(2) 0.0393(10) Uani 1.00 1 d . . .
N(6) N 1.1407(3) 0.05665(19) 0.2168(2) 0.0430(10) Uani 1.00 1 d . . .
C(1) C 0.7207(4) -0.0199(2) 0.2555(2) 0.0433(12) Uani 1.00 1 d . . .
C(2) C 0.6202(4) -0.0530(2) 0.2645(2) 0.0448(13) Uani 1.00 1 d . . .
C(3) C 0.6344(4) -0.1051(2) 0.3103(2) 0.0362(11) Uani 1.00 1 d . . .
C(4) C 0.7533(4) -0.1219(2) 0.3440(2) 0.0450(13) Uani 1.00 1 d . . .
C(5) C 0.8495(4) -0.0854(2) 0.3314(2) 0.0447(13) Uani 1.00 1 d . . .
C(6) C 0.5234(4) -0.1884(2) 0.3756(2) 0.0415(12) Uani 1.00 1 d . . .
C(7) C 0.3898(5) -0.1991(3) 0.3771(3) 0.0669(18) Uani 1.00 1 d . . .
C(8) C 0.5873(6) -0.1669(3) 0.4525(3) 0.081(2) Uani 1.00 1 d . . .
C(9) C 0.5769(6) -0.2474(2) 0.3504(4) 0.0744(19) Uani 1.00 1 d . . .
C(10) C 0.9408(4) -0.1062(2) 0.1612(3) 0.0475(13) Uani 1.00 1 d . . .
C(11) C 0.9553(4) -0.1639(2) 0.1319(2) 0.0447(12) Uani 1.00 1 d . . .
C(12) C 1.0672(4) -0.1944(2) 0.1521(2) 0.0376(11) Uani 1.00 1 d . . .
C(13) C 1.1599(4) -0.1629(2) 0.1998(2) 0.0426(12) Uani 1.00 1 d . . .
C(14) C 1.1367(4) -0.1050(2) 0.2264(2) 0.0414(12) Uani 1.00 1 d . . .
C(15) C 1.0110(5) -0.2937(2) 0.0706(3) 0.0518(14) Uani 1.00 1 d . . .
C(16) C 0.8994(5) -0.3139(3) 0.1006(3) 0.0680(18) Uani 1.00 1 d . . .
C(17) C 1.0828(5) -0.3516(3) 0.0577(3) 0.080(2) Uani 1.00 1 d . . .
C(18) C 0.9785(6) -0.2566(3) -0.0001(3) 0.077(2) Uani 1.00 1 d . . .
C(19) C 1.2221(5) -0.0341(2) 0.4721(3) 0.0532(14) Uani 1.00 1 d . . .
C(20) C 1.1398(4) 0.0059(2) 0.4153(2) 0.0427(12) Uani 1.00 1 d . . .
C(21) C 1.1095(5) 0.0639(2) 0.4370(3) 0.0508(14) Uani 1.00 1 d . . .
C(22) C 1.0278(4) 0.1060(2) 0.3916(3) 0.0446(12) Uani 1.00 1 d . . .
C(23) C 1.0157(6) 0.1706(2) 0.4271(3) 0.0602(16) Uani 1.00 1 d . . .
C(25) C 0.7597(4) 0.1355(2) 0.2982(3) 0.0499(13) Uani 1.00 1 d . . .
C(26) C 0.6706(5) 0.1722(3) 0.2564(3) 0.0610(16) Uani 1.00 1 d . . .
C(27) C 0.6975(5) 0.2108(2) 0.2023(3) 0.0595(16) Uani 1.00 1 d . . .
C(28) C 0.8130(6) 0.2116(2) 0.1893(3) 0.0598(16) Uani 1.00 1 d . . .
C(29) C 0.9034(5) 0.1745(2) 0.2304(3) 0.0531(14) Uani 1.00 1 d . . .
C(30) C 0.8784(4) 0.1369(2) 0.2859(2) 0.0397(11) Uani 1.00 1 d . . .
C(31) C 0.7955(6) 0.0550(3) 0.0463(3) 0.0665(18) Uani 1.00 1 d . . .
C(32) C 0.9082(5) 0.0513(2) 0.1080(3) 0.0498(14) Uani 1.00 1 d . . .
C(33) C 1.0214(5) 0.0609(2) 0.0922(3) 0.0542(15) Uani 1.00 1 d . . .
C(34) C 1.1312(5) 0.0674(2) 0.1461(3) 0.0505(14) Uani 1.00 1 d . . .
C(35) C 1.2406(7) 0.0902(3) 0.1157(3) 0.0679(18) Uani 1.00 1 d . . .
C(36) C 1.2493(4) 0.0759(2) 0.2691(3) 0.0463(13) Uani 1.00 1 d . . .
C(37) C 1.3409(4) 0.0340(2) 0.2970(3) 0.0541(15) Uani 1.00 1 d . . .
C(38) C 1.4413(5) 0.0532(3) 0.3484(3) 0.0633(16) Uani 1.00 1 d . . .
C(39) C 1.4511(5) 0.1144(3) 0.3738(3) 0.0645(17) Uani 1.00 1 d . . .
C(40) C 1.3595(5) 0.1559(3) 0.3463(3) 0.0644(17) Uani 1.00 1 d . . .
C(41) C 1.2576(5) 0.1368(2) 0.2948(3) 0.0578(15) Uani 1.00 1 d . . .
H(1) H 0.7084 0.0158 0.2242 0.052 Uiso 1.00 1 c R . .
H(2) H 0.5410 -0.0405 0.2396 0.054 Uiso 1.00 1 c R . .
H(3) H 0.7681 -0.1576 0.3751 0.054 Uiso 1.00 1 c R . .
H(4) H 0.9299 -0.0973 0.3550 0.054 Uiso 1.00 1 c R . .
H(5) H 0.3397 -0.1897 0.3284 0.080 Uiso 1.00 1 c R . .
H(6) H 0.3657 -0.1718 0.4142 0.080 Uiso 1.00 1 c R . .
H(7) H 0.3777 -0.2429 0.3896 0.080 Uiso 1.00 1 c R . .
H(8) H 0.6737 -0.1789 0.4612 0.097 Uiso 1.00 1 c R . .
H(9) H 0.5484 -0.1866 0.4896 0.097 Uiso 1.00 1 c R . .
H(10) H 0.5809 -0.1213 0.4559 0.097 Uiso 1.00 1 c R . .
H(11) H 0.6404 -0.2364 0.3230 0.089 Uiso 1.00 1 c R . .
H(12) H 0.5123 -0.2713 0.3184 0.089 Uiso 1.00 1 c R . .
H(13) H 0.6129 -0.2727 0.3936 0.089 Uiso 1.00 1 c R . .
H(14) H 0.8634 -0.0865 0.1472 0.057 Uiso 1.00 1 c R . .
H(15) H 0.8898 -0.1829 0.0983 0.054 Uiso 1.00 1 c R . .
H(16) H 1.2386 -0.1812 0.2140 0.051 Uiso 1.00 1 c R . .
H(17) H 1.2012 -0.0847 0.2594 0.050 Uiso 1.00 1 c R . .
H(18) H 0.8289 -0.3180 0.0596 0.082 Uiso 1.00 1 c R . .
H(19) H 0.8818 -0.2823 0.1355 0.082 Uiso 1.00 1 c R . .
H(20) H 0.9159 -0.3542 0.1259 0.082 Uiso 1.00 1 c R . .
H(21) H 1.1289 -0.3429 0.0191 0.095 Uiso 1.00 1 c R . .
H(22) H 1.0262 -0.3863 0.0422 0.095 Uiso 1.00 1 c R . .
H(23) H 1.1396 -0.3628 0.1036 0.095 Uiso 1.00 1 c R . .
H(24) H 0.9653 -0.2853 -0.0423 0.093 Uiso 1.00 1 c R . .
H(25) H 1.0455 -0.2279 -0.0036 0.093 Uiso 1.00 1 c R . .
H(26) H 0.9037 -0.2326 -0.0003 0.093 Uiso 1.00 1 c R . .
H(27) H 1.1454 0.0772 0.4856 0.061 Uiso 1.00 1 c R . .
H(28) H 0.7401 0.1093 0.3356 0.060 Uiso 1.00 1 c R . .
H(29) H 0.5896 0.1708 0.2649 0.073 Uiso 1.00 1 c R . .
H(30) H 0.6360 0.2367 0.1742 0.071 Uiso 1.00 1 c R . .
H(31) H 0.8318 0.2379 0.1517 0.072 Uiso 1.00 1 c R . .
H(32) H 0.9833 0.1749 0.2202 0.064 Uiso 1.00 1 c R . .
H(33) H 1.0269 0.0634 0.0417 0.065 Uiso 1.00 1 c R . .
H(34) H 1.3348 -0.0082 0.2807 0.065 Uiso 1.00 1 c R . .
H(35) H 1.5046 0.0241 0.3668 0.076 Uiso 1.00 1 c R . .
H(36) H 1.5201 0.1273 0.4095 0.077 Uiso 1.00 1 c R . .
H(37) H 1.3658 0.1981 0.3628 0.077 Uiso 1.00 1 c R . .
H(38) H 1.1937 0.1657 0.2771 0.069 Uiso 1.00 1 c R . .

loop_
_atom_site_aniso_label
_atom_site_aniso_U_11
_atom_site_aniso_U_22
_atom_site_aniso_U_33
_atom_site_aniso_U_12
_atom_site_aniso_U_13
_atom_site_aniso_U_23
Co(1) 0.0313(3) 0.0324(3) 0.0465(4) 0.0001(3) 0.0081(2) 0.0016(3)
F(1) 0.078(2) 0.070(2) 0.111(3) 0.000(2) 0.001(2) 0.045(2)
F(2) 0.156(4) 0.093(3) 0.063(2) 0.069(3) -0.036(2) -0.022(2)
F(3) 0.050(2) 0.108(3) 0.099(2) 0.032(2) 0.0119(19) 0.030(2)
F(4) 0.139(3) 0.070(2) 0.094(2) 0.046(2) -0.058(2) -0.042(2)
F(5) 0.075(2) 0.057(2) 0.072(2) 0.0111(19) 0.0219(19) -0.0105(17)
F(6) 0.085(2) 0.041(2) 0.122(3) -0.0124(19) 0.036(2) -0.019(2)
F(7) 0.080(2) 0.119(3) 0.071(2) -0.011(2) -0.009(2) -0.007(2)
F(8) 0.105(3) 0.109(3) 0.048(2) 0.023(2) 0.0088(19) 0.008(2)
F(9) 0.120(3) 0.110(3) 0.071(2) 0.069(3) -0.014(2) -0.007(2)
F(10) 0.110(3) 0.103(3) 0.071(2) -0.023(2) 0.050(2) 0.004(2)
F(11) 0.203(5) 0.084(3) 0.151(4) -0.088(3) 0.126(4) -0.051(3)
F(12) 0.061(2) 0.142(4) 0.105(3) -0.005(2) 0.045(2) 0.009(2)
O(1) 0.0282(19) 0.060(2) 0.084(2) -0.0036(18) -0.0034(19) 0.019(2)
O(2) 0.041(2) 0.047(2) 0.085(2) 0.0074(19) 0.003(2) -0.011(2)
O(3) 0.0357(18) 0.035(2) 0.049(2) -0.0011(15) 0.0110(15) -0.0006(16)
O(4) 0.045(2) 0.041(2) 0.046(2) 0.0046(17) 0.0101(16) 0.0064(17)
N(1) 0.033(2) 0.035(2) 0.046(2) 0.0045(19) 0.0043(18) 0.0020(19)
N(2) 0.030(2) 0.037(2) 0.058(2) -0.0038(19) 0.0081(19) 0.001(2)
N(3) 0.029(2) 0.038(2) 0.046(2) -0.0018(19) 0.0097(18) 0.0054(19)
N(4) 0.036(2) 0.037(2) 0.055(2) -0.005(2) 0.009(2) -0.012(2)
N(5) 0.035(2) 0.037(2) 0.046(2) 0.0039(19) 0.0096(19) 0.008(2)
N(6) 0.039(2) 0.033(2) 0.059(2) 0.0053(19) 0.014(2) -0.000(2)
C(1) 0.037(2) 0.038(3) 0.054(3) 0.002(2) 0.007(2) 0.009(2)
C(2) 0.027(2) 0.047(3) 0.059(3) 0.002(2) 0.004(2) 0.006(2)
C(3) 0.029(2) 0.036(2) 0.044(2) -0.003(2) 0.008(2) -0.005(2)
C(4) 0.034(2) 0.039(3) 0.062(3) -0.001(2) 0.009(2) 0.008(2)
C(5) 0.029(2) 0.050(3) 0.052(3) -0.002(2) 0.002(2) 0.004(2)
C(6) 0.032(2) 0.038(3) 0.054(3) -0.001(2) 0.009(2) 0.004(2)
C(7) 0.045(3) 0.067(4) 0.095(4) -0.004(3) 0.027(3) 0.017(3)
C(8) 0.098(5) 0.093(5) 0.049(3) -0.037(4) 0.008(3) 0.013(3)
C(9) 0.078(4) 0.047(3) 0.110(5) 0.011(3) 0.046(4) 0.009(3)
C(10) 0.036(2) 0.041(3) 0.063(3) 0.002(2) 0.004(2) -0.002(2)
C(11) 0.034(2) 0.044(3) 0.053(3) 0.001(2) 0.001(2) -0.007(2)
C(12) 0.036(2) 0.036(2) 0.043(2) -0.002(2) 0.016(2) -0.000(2)
C(13) 0.031(2) 0.041(3) 0.057(3) 0.001(2) 0.011(2) -0.004(2)
C(14) 0.032(2) 0.033(3) 0.059(3) -0.005(2) 0.010(2) -0.005(2)
C(15) 0.048(3) 0.051(3) 0.056(3) -0.003(2) 0.011(2) -0.017(2)
C(16) 0.055(3) 0.060(4) 0.091(4) -0.018(3) 0.022(3) -0.026(3)
C(17) 0.057(4) 0.073(4) 0.103(5) 0.010(3) 0.004(3) -0.049(4)
C(18) 0.094(5) 0.093(5) 0.046(3) 0.002(4) 0.014(3) -0.007(3)
C(19) 0.049(3) 0.051(3) 0.056(3) 0.010(2) 0.002(2) -0.001(2)
C(20) 0.033(2) 0.043(3) 0.052(3) -0.001(2) 0.008(2) 0.002(2)
C(21) 0.055(3) 0.044(3) 0.051(3) 0.007(2) 0.005(2) -0.009(2)
C(22) 0.043(3) 0.037(3) 0.055(3) 0.000(2) 0.012(2) 0.002(2)
C(23) 0.062(4) 0.045(3) 0.065(4) 0.007(3) -0.007(3) -0.006(3)
C(25) 0.044(3) 0.048(3) 0.058(3) 0.008(2) 0.011(2) 0.004(2)
C(26) 0.046(3) 0.064(4) 0.071(4) 0.014(3) 0.008(3) 0.004(3)
C(27) 0.061(4) 0.054(3) 0.059(3) 0.023(3) 0.001(3) 0.002(3)
C(28) 0.082(4) 0.039(3) 0.061(3) 0.020(3) 0.020(3) 0.012(2)
C(29) 0.054(3) 0.040(3) 0.070(3) 0.012(2) 0.023(2) 0.010(2)
C(30) 0.045(3) 0.031(2) 0.041(2) 0.003(2) 0.003(2) -0.002(2)
C(31) 0.081(4) 0.067(4) 0.049(3) 0.021(4) 0.008(3) 0.003(3)
C(32) 0.061(3) 0.030(3) 0.057(3) 0.009(2) 0.010(3) 0.002(2)
C(33) 0.075(4) 0.039(3) 0.051(3) 0.004(3) 0.019(3) 0.002(2)
C(34) 0.064(3) 0.031(3) 0.063(3) -0.006(2) 0.028(3) -0.001(2)
C(35) 0.085(5) 0.055(4) 0.072(4) -0.018(3) 0.037(3) -0.009(3)
C(36) 0.038(3) 0.040(3) 0.065(3) -0.005(2) 0.022(2) -0.003(2)
C(37) 0.036(3) 0.050(3) 0.077(4) -0.011(2) 0.014(2) -0.010(3)
C(38) 0.041(3) 0.069(4) 0.080(4) -0.006(3) 0.013(3) -0.003(3)
C(39) 0.041(3) 0.079(5) 0.074(4) -0.021(3) 0.015(3) -0.023(3)
C(40) 0.059(4) 0.056(4) 0.083(4) -0.016(3) 0.025(3) -0.021(3)
C(41) 0.052(3) 0.039(3) 0.086(4) -0.005(2) 0.024(3) -0.008(3)

loop_
_atom_type_symbol
_atom_type_description
_atom_type_scat_dispersion_real
_atom_type_scat_dispersion_imag
_atom_type_scat_source
C C 0.003 0.002
;
International Tables for Crystallography
(1992, Vol. C, Tables 4.2.6.8 and 6.1.1.4)
;
H H 0.000 0.000
;
International Tables for Crystallography
(1992, Vol. C, Table 6.1.1.4)
;
O O 0.011 0.006
;
International Tables for Crystallography
(1992, Vol. C, Tables 4.2.6.8 and 6.1.1.4)
;
N N 0.006 0.003
;
International Tables for Crystallography
(1992, Vol. C, Tables 4.2.6.8 and 6.1.1.4)
;
F F 0.017 0.010
;
International Tables for Crystallography
(1992, Vol. C, Tables 4.2.6.8 and 6.1.1.4)
;
Co Co 0.349 0.972
;
International Tables for Crystallography
(1992, Vol. C, Tables 4.2.6.8 and 6.1.1.4)
;

loop_
_geom_angle_atom_site_label_1
_geom_angle_atom_site_label_2
_geom_angle_atom_site_label_3
_geom_angle
_geom_angle_publ_flag
_geom_angle_site_symmetry_1
_geom_angle_site_symmetry_2
_geom_angle_site_symmetry_3
O(3) Co(1) O(4) 175.86(13) yes . . .
O(3) Co(1) N(1) 91.96(14) yes . . .
O(3) Co(1) N(3) 86.89(13) yes . . .
O(3) Co(1) N(5) 88.35(13) yes . . .
O(3) Co(1) N(6) 96.17(14) yes . . .
O(4) Co(1) N(1) 84.81(14) yes . . .
O(4) Co(1) N(3) 90.28(14) yes . . .
O(4) Co(1) N(5) 94.35(14) yes . . .
O(4) Co(1) N(6) 86.83(15) yes . . .
N(1) Co(1) N(3) 85.82(15) yes . . .
N(1) Co(1) N(5) 92.14(15) yes . . .
N(1) Co(1) N(6) 170.58(15) yes . . .
N(3) Co(1) N(5) 174.75(15) yes . . .
N(3) Co(1) N(6) 89.87(15) yes . . .
N(5) Co(1) N(6) 92.84(16) yes . . .
Co(1) O(3) C(20) 127.3(3) yes . . .
Co(1) O(4) C(32) 126.3(3) yes . . .
Co(1) N(1) C(1) 123.0(3) yes . . .
Co(1) N(1) C(5) 120.9(3) yes . . .
C(1) N(1) C(5) 115.6(4) yes . . .
O(1) N(2) C(3) 116.7(4) yes . . .
O(1) N(2) C(6) 116.9(3) yes . . .
C(3) N(2) C(6) 126.4(3) yes . . .
Co(1) N(3) C(10) 123.2(3) yes . . .
Co(1) N(3) C(14) 121.0(3) yes . . .
C(10) N(3) C(14) 115.5(4) yes . . .
O(2) N(4) C(12) 116.5(3) yes . . .
O(2) N(4) C(15) 117.6(4) yes . . .
C(12) N(4) C(15) 125.9(3) yes . . .
Co(1) N(5) C(22) 124.2(3) yes . . .
Co(1) N(5) C(30) 114.2(2) yes . . .
C(22) N(5) C(30) 121.6(4) yes . . .
Co(1) N(6) C(34) 122.9(3) yes . . .
Co(1) N(6) C(36) 116.8(3) yes . . .
C(34) N(6) C(36) 120.3(4) yes . . .
N(1) C(1) C(2) 124.1(4) yes . . .
C(1) C(2) C(3) 119.7(4) yes . . .
N(2) C(3) C(2) 118.4(4) yes . . .
N(2) C(3) C(4) 124.3(4) yes . . .
C(2) C(3) C(4) 117.3(4) yes . . .
C(3) C(4) C(5) 118.8(4) yes . . .
N(1) C(5) C(4) 124.5(4) yes . . .
N(2) C(6) C(7) 107.4(4) yes . . .
N(2) C(6) C(8) 109.7(4) yes . . .
N(2) C(6) C(9) 108.9(4) yes . . .
C(7) C(6) C(8) 107.8(5) yes . . .
C(7) C(6) C(9) 109.4(4) yes . . .
C(8) C(6) C(9) 113.5(4) yes . . .
N(3) C(10) C(11) 124.6(4) yes . . .
C(10) C(11) C(12) 119.1(4) yes . . .
N(4) C(12) C(11) 124.9(4) yes . . .
N(4) C(12) C(13) 117.9(4) yes . . .
C(11) C(12) C(13) 117.1(4) yes . . .
C(12) C(13) C(14) 119.6(4) yes . . .
N(3) C(14) C(13) 124.1(4) yes . . .
N(4) C(15) C(16) 108.0(4) yes . . .
N(4) C(15) C(17) 107.1(4) yes . . .
N(4) C(15) C(18) 110.2(4) yes . . .
C(16) C(15) C(17) 108.9(5) yes . . .
C(16) C(15) C(18) 113.1(4) yes . . .
C(17) C(15) C(18) 109.4(5) yes . . .
F(1) C(19) F(2) 105.6(5) yes . . .
F(1) C(19) F(3) 104.1(4) yes . . .
F(1) C(19) C(20) 112.3(4) yes . . .
F(2) C(19) F(3) 105.8(4) yes . . .
F(2) C(19) C(20) 115.7(5) yes . . .
F(3) C(19) C(20) 112.4(5) yes . . .
O(3) C(20) C(19) 112.8(4) yes . . .
O(3) C(20) C(21) 129.8(4) yes . . .
C(19) C(20) C(21) 117.4(4) yes . . .
C(20) C(21) C(22) 124.5(4) yes . . .
N(5) C(22) C(21) 125.5(4) yes . . .
N(5) C(22) C(23) 120.1(4) yes . . .
C(21) C(22) C(23) 114.4(4) yes . . .
F(4) C(23) F(5) 105.4(5) yes . . .
F(4) C(23) F(6) 107.6(5) yes . . .
F(4) C(23) C(22) 112.6(4) yes . . .
F(5) C(23) F(6) 105.9(4) yes . . .
F(5) C(23) C(22) 114.2(4) yes . . .
F(6) C(23) C(22) 110.6(5) yes . . .
C(26) C(25) C(30) 120.1(5) yes . . .
C(25) C(26) C(27) 120.7(5) yes . . .
C(26) C(27) C(28) 119.4(5) yes . . .
C(27) C(28) C(29) 120.6(5) yes . . .
C(28) C(29) C(30) 120.6(5) yes . . .
N(5) C(30) C(25) 119.9(4) yes . . .
N(5) C(30) C(29) 121.1(4) yes . . .
C(25) C(30) C(29) 118.6(4) yes . . .
F(7) C(31) F(8) 106.8(5) yes . . .
F(7) C(31) F(9) 104.9(5) yes . . .
F(7) C(31) C(32) 112.5(5) yes . . .
F(8) C(31) F(9) 107.3(5) yes . . .
F(8) C(31) C(32) 114.6(6) yes . . .
F(9) C(31) C(32) 110.1(5) yes . . .
O(4) C(32) C(31) 112.0(5) yes . . .
O(4) C(32) C(33) 128.5(4) yes . . .
C(31) C(32) C(33) 119.5(5) yes . . .
C(32) C(33) C(34) 124.6(5) yes . . .
N(6) C(34) C(33) 124.5(5) yes . . .
N(6) C(34) C(35) 121.0(4) yes . . .
C(33) C(34) C(35) 114.5(5) yes . . .
F(10) C(35) F(11) 105.5(5) yes . . .
F(10) C(35) F(12) 105.8(6) yes . . .
F(10) C(35) C(34) 112.3(5) yes . . .
F(11) C(35) F(12) 107.9(5) yes . . .
F(11) C(35) C(34) 112.0(6) yes . . .
F(12) C(35) C(34) 112.9(5) yes . . .
N(6) C(36) C(37) 121.6(4) yes . . .
N(6) C(36) C(41) 119.0(4) yes . . .
C(37) C(36) C(41) 119.3(4) yes . . .
C(36) C(37) C(38) 120.4(5) yes . . .
C(37) C(38) C(39) 120.7(5) yes . . .
C(38) C(39) C(40) 119.0(5) yes . . .
C(39) C(40) C(41) 120.6(6) yes . . .
C(36) C(41) C(40) 120.1(5) yes . . .
N(1) C(1) H(1) 117.9 no . . .
C(2) C(1) H(1) 118.0 no . . .
C(1) C(2) H(2) 120.1 no . . .
C(3) C(2) H(2) 120.1 no . . .
C(3) C(4) H(3) 120.6 no . . .
C(5) C(4) H(3) 120.6 no . . .
N(1) C(5) H(4) 117.7 no . . .
C(4) C(5) H(4) 117.7 no . . .
C(6) C(7) H(5) 109.5 no . . .
C(6) C(7) H(6) 109.5 no . . .
C(6) C(7) H(7) 109.5 no . . .
H(5) C(7) H(6) 109.5 no . . .
H(5) C(7) H(7) 109.5 no . . .
H(6) C(7) H(7) 109.5 no . . .
C(6) C(8) H(8) 109.5 no . . .
C(6) C(8) H(9) 109.5 no . . .
C(6) C(8) H(10) 109.5 no . . .
H(8) C(8) H(9) 109.5 no . . .
H(8) C(8) H(10) 109.5 no . . .
H(9) C(8) H(10) 109.5 no . . .
C(6) C(9) H(11) 109.5 no . . .
C(6) C(9) H(12) 109.5 no . . .
C(6) C(9) H(13) 109.5 no . . .
H(11) C(9) H(12) 109.5 no . . .
H(11) C(9) H(13) 109.5 no . . .
H(12) C(9) H(13) 109.5 no . . .
N(3) C(10) H(14) 117.7 no . . .
C(11) C(10) H(14) 117.7 no . . .
C(10) C(11) H(15) 120.4 no . . .
C(12) C(11) H(15) 120.4 no . . .
C(12) C(13) H(16) 120.2 no . . .
C(14) C(13) H(16) 120.2 no . . .
N(3) C(14) H(17) 118.0 no . . .
C(13) C(14) H(17) 118.0 no . . .
C(15) C(16) H(18) 109.5 no . . .
C(15) C(16) H(19) 109.5 no . . .
C(15) C(16) H(20) 109.5 no . . .
H(18) C(16) H(19) 109.5 no . . .
H(18) C(16) H(20) 109.5 no . . .
H(19) C(16) H(20) 109.5 no . . .
C(15) C(17) H(21) 109.5 no . . .
C(15) C(17) H(22) 109.5 no . . .
C(15) C(17) H(23) 109.5 no . . .
H(21) C(17) H(22) 109.5 no . . .
H(21) C(17) H(23) 109.5 no . . .
H(22) C(17) H(23) 109.5 no . . .
C(15) C(18) H(24) 109.5 no . . .
C(15) C(18) H(25) 109.5 no . . .
C(15) C(18) H(26) 109.5 no . . .
H(24) C(18) H(25) 109.5 no . . .
H(24) C(18) H(26) 109.5 no . . .
H(25) C(18) H(26) 109.5 no . . .
C(20) C(21) H(27) 117.8 no . . .
C(22) C(21) H(27) 117.8 no . . .
C(26) C(25) H(28) 120.0 no . . .
C(30) C(25) H(28) 120.0 no . . .
C(25) C(26) H(29) 119.6 no . . .
C(27) C(26) H(29) 119.6 no . . .
C(26) C(27) H(30) 120.3 no . . .
C(28) C(27) H(30) 120.3 no . . .
C(27) C(28) H(31) 119.7 no . . .
C(29) C(28) H(31) 119.7 no . . .
C(28) C(29) H(32) 119.7 no . . .
C(30) C(29) H(32) 119.7 no . . .
C(32) C(33) H(33) 117.7 no . . .
C(34) C(33) H(33) 117.7 no . . .
C(36) C(37) H(34) 119.8 no . . .
C(38) C(37) H(34) 119.8 no . . .
C(37) C(38) H(35) 119.7 no . . .
C(39) C(38) H(35) 119.6 no . . .
C(38) C(39) H(36) 120.5 no . . .
C(40) C(39) H(36) 120.5 no . . .
C(39) C(40) H(37) 119.7 no . . .
C(41) C(40) H(37) 119.7 no . . .
C(36) C(41) H(38) 120.0 no . . .
C(40) C(41) H(38) 120.0 no . . .

loop_
_geom_bond_atom_site_label_1
_geom_bond_atom_site_label_2
_geom_bond_distance
_geom_bond_publ_flag
_geom_bond_site_symmetry_1
_geom_bond_site_symmetry_2
Co(1) O(3) 2.013(3) yes . .
Co(1) O(4) 2.004(3) yes . .
Co(1) N(1) 2.183(4) yes . .
Co(1) N(3) 2.180(4) yes . .
Co(1) N(5) 2.164(4) yes . .
Co(1) N(6) 2.181(4) yes . .
F(1) C(19) 1.322(7) yes . .
F(2) C(19) 1.318(6) yes . .
F(3) C(19) 1.324(7) yes . .
F(4) C(23) 1.323(7) yes . .
F(5) C(23) 1.324(7) yes . .
F(6) C(23) 1.339(7) yes . .
F(7) C(31) 1.343(8) yes . .
F(8) C(31) 1.338(7) yes . .
F(9) C(31) 1.338(8) yes . .
F(10) C(35) 1.343(8) yes . .
F(11) C(35) 1.316(8) yes . .
F(12) C(35) 1.309(8) yes . .
O(1) N(2) 1.285(4) yes . .
O(2) N(4) 1.291(5) yes . .
O(3) C(20) 1.271(6) yes . .
O(4) C(32) 1.273(7) yes . .
N(1) C(1) 1.356(5) yes . .
N(1) C(5) 1.334(6) yes . .
N(2) C(3) 1.406(6) yes . .
N(2) C(6) 1.510(6) yes . .
N(3) C(10) 1.346(6) yes . .
N(3) C(14) 1.343(6) yes . .
N(4) C(12) 1.418(6) yes . .
N(4) C(15) 1.506(6) yes . .
N(5) C(22) 1.303(6) yes . .
N(5) C(30) 1.436(6) yes . .
N(6) C(34) 1.309(7) yes . .
N(6) C(36) 1.449(6) yes . .
C(1) C(2) 1.366(7) yes . .
C(2) C(3) 1.388(7) yes . .
C(3) C(4) 1.396(6) yes . .
C(4) C(5) 1.385(7) yes . .
C(6) C(7) 1.516(7) yes . .
C(6) C(8) 1.526(7) yes . .
C(6) C(9) 1.510(8) yes . .
C(10) C(11) 1.370(7) yes . .
C(11) C(12) 1.393(6) yes . .
C(12) C(13) 1.391(6) yes . .
C(13) C(14) 1.374(7) yes . .
C(15) C(16) 1.525(9) yes . .
C(15) C(17) 1.520(9) yes . .
C(15) C(18) 1.509(8) yes . .
C(19) C(20) 1.511(7) yes . .
C(20) C(21) 1.368(7) yes . .
C(21) C(22) 1.426(7) yes . .
C(22) C(23) 1.548(8) yes . .
C(25) C(26) 1.374(7) yes . .
C(25) C(30) 1.392(7) yes . .
C(26) C(27) 1.377(9) yes . .
C(27) C(28) 1.359(9) yes . .
C(28) C(29) 1.384(7) yes . .
C(29) C(30) 1.375(7) yes . .
C(31) C(32) 1.519(8) yes . .
C(32) C(33) 1.370(9) yes . .
C(33) C(34) 1.422(7) yes . .
C(34) C(35) 1.527(10) yes . .
C(36) C(37) 1.378(7) yes . .
C(36) C(41) 1.383(8) yes . .
C(37) C(38) 1.378(7) yes . .
C(38) C(39) 1.386(9) yes . .
C(39) C(40) 1.372(8) yes . .
C(40) C(41) 1.390(8) yes . .
C(1) H(1) 0.950 no . .
C(2) H(2) 0.950 no . .
C(4) H(3) 0.950 no . .
C(5) H(4) 0.950 no . .
C(7) H(5) 0.980 no . .
C(7) H(6) 0.980 no . .
C(7) H(7) 0.980 no . .
C(8) H(8) 0.980 no . .
C(8) H(9) 0.980 no . .
C(8) H(10) 0.980 no . .
C(9) H(11) 0.980 no . .
C(9) H(12) 0.980 no . .
C(9) H(13) 0.980 no . .
C(10) H(14) 0.950 no . .
C(11) H(15) 0.950 no . .
C(13) H(16) 0.950 no . .
C(14) H(17) 0.950 no . .
C(16) H(18) 0.980 no . .
C(16) H(19) 0.980 no . .
C(16) H(20) 0.980 no . .
C(17) H(21) 0.980 no . .
C(17) H(22) 0.980 no . .
C(17) H(23) 0.980 no . .
C(18) H(24) 0.980 no . .
C(18) H(25) 0.980 no . .
C(18) H(26) 0.980 no . .
C(21) H(27) 0.950 no . .
C(25) H(28) 0.950 no . .
C(26) H(29) 0.950 no . .
C(27) H(30) 0.950 no . .
C(28) H(31) 0.950 no . .
C(29) H(32) 0.950 no . .
C(33) H(33) 0.950 no . .
C(37) H(34) 0.950 no . .
C(38) H(35) 0.950 no . .
C(39) H(36) 0.950 no . .
C(40) H(37) 0.950 no . .
C(41) H(38) 0.950 no . .
